data_7026764
loop_
_publ_author_name
'Kennedy, Alan R.'
'Mulvey, Robert E.'
'Robertson, Stuart D.'

_publ_section_title
;
 N-Heterocyclic carbene stabilized adducts of alkyl magnesium amide,
 bisalkyl magnesium and Grignard reagents: trapping oligomeric organo
 s-block fragments with NHCs.
;
_journal_issue 38
_journal_name_full 'Dalton transactions (Cambridge, England : 2003)'
_journal_page_first 9091
_journal_page_last 9099
_journal_paper_doi 10.1039/c0dt00693a
_journal_volume 39
_journal_year 2010
_chemical_formula_moiety 'C40 H63 Mg N3'
_chemical_formula_sum 'C40 H63 Mg N3'
_chemical_formula_weight 610.24
_chemical_name_systematic
;
?
;
_space_group_IT_number 33
_symmetry_cell_setting orthorhombic
_symmetry_space_group_name_Hall 'P 2c -2n'
_symmetry_space_group_name_H-M 'P n a 21'
_atom_sites_solution_hydrogens geom
_atom_sites_solution_primary direct
_atom_sites_solution_secondary difmap
_audit_creation_method SHELXL-97
_cell_angle_alpha 90.00
_cell_angle_beta 90.00
_cell_angle_gamma 90.00
_cell_formula_units_Z 4
_cell_length_a 18.7980(8)
_cell_length_b 11.7552(5)
_cell_length_c 17.4673(7)
_cell_measurement_reflns_used 7016
_cell_measurement_temperature 123(2)
_cell_measurement_theta_max 29.1020
_cell_measurement_theta_min 2.4546
_cell_volume 3859.8(3)
_computing_cell_refinement
;
CrysAlisPro, Oxford Diffraction Ltd.,
Version 1.171.33.34d (release 27-02-2009 CrysAlis171 .NET)
(compiled Feb 27 2009,15:38:38)
;
_computing_data_collection
;
CrysAlisPro, Oxford Diffraction Ltd.,
Version 1.171.33.34d (release 27-02-2009 CrysAlis171 .NET)
(compiled Feb 27 2009,15:38:38)
;
_computing_data_reduction
;
CrysAlisPro, Oxford Diffraction Ltd.,
Version 1.171.33.34d (release 27-02-2009 CrysAlis171 .NET)
(compiled Feb 27 2009,15:38:38)
;
_computing_structure_refinement 'SHELXL-97 (Sheldrick, 1997)'
_computing_structure_solution 'SHELXS-97 (Sheldrick, 1990)'
_diffrn_ambient_temperature 123(2)
_diffrn_measured_fraction_theta_full 0.998
_diffrn_measured_fraction_theta_max 0.874
_diffrn_measurement_device_type 'Oxford Diffraction Gemini S'
_diffrn_measurement_method 'omega scans'
_diffrn_radiation_monochromator graphite
_diffrn_radiation_source 'fine-focus sealed tube'
_diffrn_radiation_type MoK\a
_diffrn_radiation_wavelength 0.71073
_diffrn_reflns_av_R_equivalents 0.0333
_diffrn_reflns_av_sigmaI/netI 0.0540
_diffrn_reflns_limit_h_max 22
_diffrn_reflns_limit_h_min -24
_diffrn_reflns_limit_k_max 15
_diffrn_reflns_limit_k_min -16
_diffrn_reflns_limit_l_max 22
_diffrn_reflns_limit_l_min -23
_diffrn_reflns_number 16084
_diffrn_reflns_theta_full 26.00
_diffrn_reflns_theta_max 29.08
_diffrn_reflns_theta_min 2.46
_exptl_absorpt_coefficient_mu 0.075
_exptl_absorpt_correction_T_max 1.00000
_exptl_absorpt_correction_T_min 0.95997
_exptl_absorpt_correction_type multi-scan
_exptl_absorpt_process_details
;
CrysAlisPro, Oxford Diffraction Ltd.,
Version 1.171.33.34d (release 27-02-2009 CrysAlis171 .NET)
(compiled Feb 27 2009,15:38:38)
Empirical absorption correction using spherical harmonics,
implemented in SCALE3 ABSPACK scaling algorithm.
;
_exptl_crystal_colour colourless
_exptl_crystal_density_diffrn 1.050
_exptl_crystal_density_method 'not measured'
_exptl_crystal_description prism
_exptl_crystal_F_000 1344
_exptl_crystal_size_max 0.30
_exptl_crystal_size_mid 0.15
_exptl_crystal_size_min 0.08
_refine_diff_density_max 0.259
_refine_diff_density_min -0.204
_refine_diff_density_rms 0.035
_refine_ls_abs_structure_details 'Flack H D (1983), Acta Cryst. A39, 876-881'
_refine_ls_abs_structure_Flack 0.35(19)
_refine_ls_extinction_method none
_refine_ls_goodness_of_fit_ref 0.928
_refine_ls_hydrogen_treatment mixed
_refine_ls_matrix_type full
_refine_ls_number_parameters 419
_refine_ls_number_reflns 7556
_refine_ls_number_restraints 1
_refine_ls_restrained_S_all 0.928
_refine_ls_R_factor_all 0.0540
_refine_ls_R_factor_gt 0.0396
_refine_ls_shift/su_max 0.001
_refine_ls_shift/su_mean 0.000
_refine_ls_structure_factor_coef Fsqd
_refine_ls_weighting_details 'calc w=1/[\s^2^(Fo^2^)+(0.0443P)^2^+0.0000P] where P=(Fo^2^+2Fc^2^)/3'
_refine_ls_weighting_scheme calc
_refine_ls_wR_factor_gt 0.0807
_refine_ls_wR_factor_ref 0.0837
_reflns_number_gt 5867
_reflns_number_total 7556
_reflns_threshold_expression >2sigma(I)
_cod_data_source_file c0dt00693a.txt
_cod_data_source_block 1
_cod_database_code 7026764

loop_
_symmetry_equiv_pos_as_xyz
'x, y, z'
'-x, -y, z+1/2'
'x+1/2, -y+1/2, z'
'-x+1/2, y+1/2, z+1/2'

loop_
_atom_site_label
_atom_site_type_symbol
_atom_site_fract_x
_atom_site_fract_y
_atom_site_fract_z
_atom_site_U_iso_or_equiv
_atom_site_adp_type
_atom_site_occupancy
_atom_site_symmetry_multiplicity
_atom_site_calc_flag
_atom_site_refinement_flags
Mg1 Mg 0.75387(3) 0.54558(5) 0.73501(4) 0.02125(13) Uani 1 1 d .
C40 C 0.77045(10) 0.72375(16) 0.74579(14) 0.0301(5) Uani 1 1 d .
H40A H 0.8094(12) 0.7509(19) 0.7191(13) 0.052(7) Uiso 1 1 d .
H40B H 0.7847(12) 0.737(2) 0.7961(15) 0.057(7) Uiso 1 1 d .
C41 C 0.70580(9) 0.79688(14) 0.72577(12) 0.0274(4) Uani 1 1 d .
H41A H 0.6868 0.7708 0.6759 0.033 Uiso 1 1 calc R
H41B H 0.6685 0.7831 0.7647 0.033 Uiso 1 1 calc R
C42 C 0.71876(9) 0.92432(14) 0.72082(11) 0.0243(4) Uani 1 1 d .
H42A H 0.7500 0.9397 0.6764 0.029 Uiso 1 1 calc R
H42B H 0.7444 0.9490 0.7674 0.029 Uiso 1 1 calc R
C43 C 0.65152(10) 0.99518(17) 0.71276(12) 0.0340(5) Uani 1 1 d .
H43A H 0.6644 1.0752 0.7053 0.051 Uiso 1 1 calc R
H43B H 0.6227 0.9876 0.7592 0.051 Uiso 1 1 calc R
H43C H 0.6242 0.9684 0.6685 0.051 Uiso 1 1 calc R
N1 N 0.66056(6) 0.46744(12) 0.73617(9) 0.0216(3) Uani 1 1 d .
C10 C 0.62061(10) 0.46159(17) 0.66429(10) 0.0251(4) Uani 1 1 d .
C11 C 0.55748(10) 0.54379(19) 0.66412(11) 0.0340(5) Uani 1 1 d .
H11A H 0.5756 0.6227 0.6606 0.041 Uiso 1 1 calc R
H11B H 0.5280 0.5291 0.6182 0.041 Uiso 1 1 calc R
C12 C 0.51110(9) 0.53302(16) 0.73506(13) 0.0348(5) Uani 1 1 d .
H12A H 0.4875 0.4578 0.7354 0.042 Uiso 1 1 calc R
H12B H 0.4738 0.5924 0.7343 0.042 Uiso 1 1 calc R
C13 C 0.55655(11) 0.54619(18) 0.80678(11) 0.0320(5) Uani 1 1 d .
H13A H 0.5266 0.5330 0.8526 0.038 Uiso 1 1 calc R
H13B H 0.5750 0.6250 0.8094 0.038 Uiso 1 1 calc R
C14 C 0.61960(10) 0.46216(16) 0.80747(11) 0.0244(4) Uani 1 1 d .
C15 C 0.59514(12) 0.34091(18) 0.64377(12) 0.0362(5) Uani 1 1 d .
H15A H 0.5546 0.3205 0.6762 0.054 Uiso 1 1 calc R
H15B H 0.6340 0.2867 0.6522 0.054 Uiso 1 1 calc R
H15C H 0.5807 0.3388 0.5899 0.054 Uiso 1 1 calc R
C16 C 0.67286(11) 0.4981(2) 0.60099(11) 0.0349(5) Uani 1 1 d .
H16A H 0.6866 0.5777 0.6089 0.052 Uiso 1 1 calc R
H16B H 0.6499 0.4901 0.5509 0.052 Uiso 1 1 calc R
H16C H 0.7153 0.4498 0.6029 0.052 Uiso 1 1 calc R
C17 C 0.59144(11) 0.34153(18) 0.82740(12) 0.0330(5) Uani 1 1 d .
H17A H 0.6302 0.2862 0.8226 0.049 Uiso 1 1 calc R
H17B H 0.5530 0.3212 0.7921 0.049 Uiso 1 1 calc R
H17C H 0.5734 0.3411 0.8800 0.049 Uiso 1 1 calc R
C18 C 0.67036(11) 0.4959(2) 0.87154(11) 0.0352(5) Uani 1 1 d .
H18A H 0.6862 0.5745 0.8637 0.053 Uiso 1 1 calc R
H18B H 0.7116 0.4450 0.8713 0.053 Uiso 1 1 calc R
H18C H 0.6458 0.4901 0.9209 0.053 Uiso 1 1 calc R
C1 C 0.86017(8) 0.45966(13) 0.72007(10) 0.0173(3) Uani 1 1 d .
N2 N 0.90071(7) 0.44614(11) 0.65610(8) 0.0163(3) Uani 1 1 d .
N3 N 0.90559(8) 0.43156(12) 0.77762(8) 0.0184(3) Uani 1 1 d .
C2 C 0.96915(9) 0.41094(15) 0.67370(10) 0.0221(4) Uani 1 1 d .
H2A H 1.0066 0.3965 0.6385 0.027 Uiso 1 1 calc R
C3 C 0.97218(9) 0.40124(15) 0.75041(9) 0.0206(4) Uani 1 1 d .
H3A H 1.0121 0.3782 0.7800 0.025 Uiso 1 1 calc R
C23 C 0.87369(9) 0.45886(16) 0.57891(10) 0.0202(4) Uani 1 1 d .
C24 C 0.84743(9) 0.36074(17) 0.54279(10) 0.0236(4) Uani 1 1 d .
C25 C 0.82070(10) 0.37452(19) 0.46836(11) 0.0289(5) Uani 1 1 d .
H25A H 0.8031 0.3102 0.4414 0.035 Uiso 1 1 calc R
C26 C 0.81955(10) 0.47973(19) 0.43384(11) 0.0337(5) Uani 1 1 d .
H26A H 0.8000 0.4876 0.3840 0.040 Uiso 1 1 calc R
C27 C 0.84643(11) 0.57357(19) 0.47091(11) 0.0330(5) Uani 1 1 d .
H27A H 0.8458 0.6452 0.4458 0.040 Uiso 1 1 calc R
C28 C 0.87453(10) 0.56589(16) 0.54444(10) 0.0241(4) Uani 1 1 d .
C29 C 0.84984(10) 0.24437(17) 0.57925(11) 0.0300(5) Uani 1 1 d .
H29A H 0.8575 0.2549 0.6355 0.036 Uiso 1 1 calc R
C30 C 0.91253(11) 0.17562(19) 0.54786(14) 0.0452(6) Uani 1 1 d .
H30A H 0.9570 0.2166 0.5578 0.068 Uiso 1 1 calc R
H30B H 0.9067 0.1651 0.4926 0.068 Uiso 1 1 calc R
H30C H 0.9141 0.1012 0.5731 0.068 Uiso 1 1 calc R
C31 C 0.78048(11) 0.17780(19) 0.56853(14) 0.0439(6) Uani 1 1 d .
H31A H 0.7406 0.2226 0.5884 0.066 Uiso 1 1 calc R
H31B H 0.7834 0.1056 0.5964 0.066 Uiso 1 1 calc R
H31C H 0.7730 0.1626 0.5139 0.066 Uiso 1 1 calc R
C32 C 0.90911(11) 0.66749(16) 0.58225(11) 0.0289(4) Uani 1 1 d .
H32A H 0.9077 0.6551 0.6389 0.035 Uiso 1 1 calc R
C33 C 0.87052(15) 0.78014(18) 0.56512(13) 0.0495(6) Uani 1 1 d .
H33A H 0.8199 0.7723 0.5775 0.074 Uiso 1 1 calc R
H33B H 0.8758 0.7988 0.5107 0.074 Uiso 1 1 calc R
H33C H 0.8913 0.8411 0.5962 0.074 Uiso 1 1 calc R
C34 C 0.98758(12) 0.6745(2) 0.55799(15) 0.0503(6) Uani 1 1 d .
H34A H 1.0116 0.6029 0.5706 0.075 Uiso 1 1 calc R
H34B H 1.0107 0.7373 0.5852 0.075 Uiso 1 1 calc R
H34C H 0.9905 0.6878 0.5027 0.075 Uiso 1 1 calc R
C35 C 0.88311(9) 0.42391(16) 0.85755(9) 0.0200(4) Uani 1 1 d .
C36 C 0.85785(9) 0.31839(16) 0.88242(10) 0.0238(4) Uani 1 1 d .
C37 C 0.83203(10) 0.31351(19) 0.95699(10) 0.0303(5) Uani 1 1 d .
H37A H 0.8141 0.2436 0.9763 0.036 Uiso 1 1 calc R
C38 C 0.83195(11) 0.4083(2) 1.00336(11) 0.0358(5) Uani 1 1 d .
H38A H 0.8128 0.4035 1.0536 0.043 Uiso 1 1 calc R
C39 C 0.85955(10) 0.51088(19) 0.97752(11) 0.0301(5) Uani 1 1 d .
H39A H 0.8602 0.5749 1.0107 0.036 Uiso 1 1 calc R
C50 C 0.88626(9) 0.52090(16) 0.90338(10) 0.0240(4) Uani 1 1 d .
C51 C 0.85597(10) 0.21459(16) 0.83130(11) 0.0280(4) Uani 1 1 d .
H51A H 0.8917 0.2265 0.7896 0.034 Uiso 1 1 calc R
C52 C 0.78297(11) 0.20327(17) 0.79350(13) 0.0346(5) Uani 1 1 d .
H52A H 0.7722 0.2729 0.7649 0.052 Uiso 1 1 calc R
H52B H 0.7467 0.1913 0.8330 0.052 Uiso 1 1 calc R
H52C H 0.7833 0.1383 0.7583 0.052 Uiso 1 1 calc R
C53 C 0.87564(11) 0.10457(18) 0.87266(13) 0.0395(5) Uani 1 1 d .
H53A H 0.9218 0.1139 0.8980 0.059 Uiso 1 1 calc R
H53B H 0.8786 0.0423 0.8355 0.059 Uiso 1 1 calc R
H53C H 0.8392 0.0869 0.9110 0.059 Uiso 1 1 calc R
C54 C 0.92054(10) 0.63013(16) 0.87594(11) 0.0279(4) Uani 1 1 d .
H54A H 0.9097 0.6384 0.8202 0.033 Uiso 1 1 calc R
C55 C 1.00174(11) 0.62253(18) 0.88453(14) 0.0415(5) Uani 1 1 d .
H55A H 1.0194 0.5562 0.8563 0.062 Uiso 1 1 calc R
H55B H 1.0140 0.6148 0.9388 0.062 Uiso 1 1 calc R
H55C H 1.0236 0.6917 0.8640 0.062 Uiso 1 1 calc R
C56 C 0.89356(13) 0.73663(18) 0.91639(13) 0.0430(5) Uani 1 1 d .
H56A H 0.8414 0.7376 0.9153 0.065 Uiso 1 1 calc R
H56B H 0.9119 0.8043 0.8902 0.065 Uiso 1 1 calc R
H56C H 0.9100 0.7364 0.9696 0.065 Uiso 1 1 calc R

loop_
_atom_site_aniso_label
_atom_site_aniso_U_11
_atom_site_aniso_U_22
_atom_site_aniso_U_33
_atom_site_aniso_U_23
_atom_site_aniso_U_13
_atom_site_aniso_U_12
Mg1 0.0203(3) 0.0187(2) 0.0248(3) 0.0010(3) -0.0008(3) 0.0009(2)
C40 0.0266(10) 0.0228(9) 0.0409(13) -0.0014(11) 0.0000(10) -0.0001(8)
C41 0.0280(8) 0.0227(9) 0.0316(10) 0.0014(10) -0.0003(9) -0.0017(8)
C42 0.0295(9) 0.0223(9) 0.0212(9) -0.0014(9) 0.0008(8) 0.0019(7)
C43 0.0386(11) 0.0285(10) 0.0349(11) 0.0000(10) -0.0004(9) 0.0078(9)
N1 0.0195(6) 0.0246(8) 0.0206(7) -0.0004(8) -0.0016(7) -0.0005(6)
C10 0.0227(10) 0.0318(10) 0.0208(9) 0.0004(9) -0.0002(8) -0.0024(9)
C11 0.0259(11) 0.0426(12) 0.0334(11) 0.0109(11) -0.0076(9) 0.0000(10)
C12 0.0229(8) 0.0359(11) 0.0456(12) 0.0057(12) 0.0034(10) 0.0081(8)
C13 0.0331(12) 0.0289(11) 0.0340(11) -0.0016(10) 0.0078(9) 0.0037(9)
C14 0.0250(11) 0.0247(10) 0.0234(9) 0.0011(9) 0.0035(8) -0.0013(8)
C15 0.0360(12) 0.0403(12) 0.0323(11) -0.0146(11) -0.0025(9) -0.0043(10)
C16 0.0322(12) 0.0508(14) 0.0217(10) 0.0007(11) -0.0003(8) -0.0048(11)
C17 0.0339(12) 0.0326(11) 0.0324(11) 0.0081(10) 0.0034(9) -0.0021(10)
C18 0.0365(12) 0.0459(13) 0.0232(10) -0.0007(11) 0.0035(9) -0.0070(11)
C1 0.0229(8) 0.0125(7) 0.0164(8) -0.0008(8) -0.0015(7) -0.0037(7)
N2 0.0171(7) 0.0160(7) 0.0157(7) 0.0006(7) -0.0001(6) -0.0001(6)
N3 0.0211(8) 0.0187(8) 0.0154(7) 0.0013(7) -0.0004(6) -0.0022(6)
C2 0.0190(9) 0.0237(9) 0.0236(9) -0.0005(9) 0.0008(7) 0.0006(8)
C3 0.0172(8) 0.0244(9) 0.0204(10) 0.0000(9) -0.0022(7) 0.0029(7)
C23 0.0179(9) 0.0280(9) 0.0146(8) -0.0001(9) 0.0033(7) 0.0011(8)
C24 0.0206(9) 0.0286(10) 0.0215(9) -0.0031(9) 0.0026(8) -0.0006(8)
C25 0.0242(9) 0.0398(12) 0.0226(9) -0.0076(10) -0.0036(8) -0.0020(9)
C26 0.0335(11) 0.0507(14) 0.0167(9) 0.0028(11) -0.0043(8) 0.0056(10)
C27 0.0401(12) 0.0343(11) 0.0248(10) 0.0096(10) -0.0004(9) 0.0044(10)
C28 0.0255(10) 0.0281(11) 0.0186(9) 0.0031(9) 0.0039(8) 0.0013(8)
C29 0.0388(11) 0.0287(10) 0.0224(9) -0.0027(10) -0.0021(9) -0.0099(9)
C30 0.0376(12) 0.0323(12) 0.0655(15) 0.0014(13) -0.0119(11) 0.0006(10)
C31 0.0418(12) 0.0371(12) 0.0527(14) -0.0068(13) 0.0096(11) -0.0132(10)
C32 0.0405(12) 0.0209(9) 0.0253(9) 0.0012(9) 0.0045(9) -0.0013(9)
C33 0.0862(19) 0.0268(11) 0.0356(12) 0.0043(11) 0.0013(13) 0.0103(12)
C34 0.0503(13) 0.0377(12) 0.0629(15) -0.0113(14) 0.0119(12) -0.0161(11)
C35 0.0188(9) 0.0282(10) 0.0131(8) 0.0031(9) -0.0011(7) 0.0015(8)
C36 0.0211(9) 0.0279(10) 0.0225(9) 0.0038(9) -0.0014(8) 0.0023(8)
C37 0.0322(11) 0.0385(12) 0.0201(10) 0.0101(10) 0.0043(8) 0.0005(9)
C38 0.0357(12) 0.0537(14) 0.0180(9) 0.0052(11) 0.0041(9) 0.0008(11)
C39 0.0313(10) 0.0377(12) 0.0211(9) -0.0065(10) -0.0008(8) 0.0039(10)
C50 0.0197(9) 0.0320(11) 0.0203(9) -0.0012(9) -0.0048(7) 0.0028(8)
C51 0.0343(11) 0.0222(10) 0.0275(10) 0.0056(9) 0.0091(9) -0.0014(8)
C52 0.0445(12) 0.0223(10) 0.0368(11) 0.0033(10) -0.0014(10) -0.0031(9)
C53 0.0405(12) 0.0304(11) 0.0475(13) 0.0103(11) 0.0079(10) 0.0065(10)
C54 0.0357(11) 0.0264(10) 0.0215(9) -0.0051(9) -0.0038(8) -0.0001(9)
C55 0.0380(12) 0.0353(11) 0.0512(13) -0.0051(12) -0.0034(10) -0.0089(10)
C56 0.0576(14) 0.0339(12) 0.0375(11) -0.0111(11) -0.0055(11) 0.0033(11)

loop_
_atom_type_symbol
_atom_type_description
_atom_type_scat_dispersion_real
_atom_type_scat_dispersion_imag
_atom_type_scat_source
C C 0.0033 0.0016 'International Tables Vol C Tables 4.2.6.8 and 6.1.1.4'
H H 0.0000 0.0000 'International Tables Vol C Tables 4.2.6.8 and 6.1.1.4'
N N 0.0061 0.0033 'International Tables Vol C Tables 4.2.6.8 and 6.1.1.4'
Mg Mg 0.0486 0.0363 'International Tables Vol C Tables 4.2.6.8 and 6.1.1.4'

loop_
_geom_angle_atom_site_label_1
_geom_angle_atom_site_label_2
_geom_angle_atom_site_label_3
_geom_angle
N1 Mg1 C40 125.87(7)
N1 Mg1 C1 125.35(6)
C40 Mg1 C1 108.77(7)
C41 C40 Mg1 114.65(12)
C41 C40 H40A 108.6(13)
Mg1 C40 H40A 114.3(14)
C41 C40 H40B 110.4(15)
Mg1 C40 H40B 107.0(16)
H40A C40 H40B 101(2)
C42 C41 C40 116.09(14)
C42 C41 H41A 108.3
C40 C41 H41A 108.3
C42 C41 H41B 108.3
C40 C41 H41B 108.3
H41A C41 H41B 107.4
C41 C42 C43 114.33(15)
C41 C42 H42A 108.7
C43 C42 H42A 108.7
C41 C42 H42B 108.7
C43 C42 H42B 108.7
H42A C42 H42B 107.6
C42 C43 H43A 109.5
C42 C43 H43B 109.5
H43A C43 H43B 109.5
C42 C43 H43C 109.5
H43A C43 H43C 109.5
H43B C43 H43C 109.5
C10 N1 C14 117.20(12)
C10 N1 Mg1 117.85(11)
C14 N1 Mg1 119.59(11)
N1 C10 C11 111.69(15)
N1 C10 C15 113.73(16)
C11 C10 C15 109.89(16)
N1 C10 C16 105.99(14)
C11 C10 C16 108.49(17)
C15 C10 C16 106.74(16)
C12 C11 C10 112.99(16)
C12 C11 H11A 109.0
C10 C11 H11A 109.0
C12 C11 H11B 109.0
C10 C11 H11B 109.0
H11A C11 H11B 107.8
C11 C12 C13 109.86(14)
C11 C12 H12A 109.7
C13 C12 H12A 109.7
C11 C12 H12B 109.7
C13 C12 H12B 109.7
H12A C12 H12B 108.2
C12 C13 C14 111.84(15)
C12 C13 H13A 109.2
C14 C13 H13A 109.2
C12 C13 H13B 109.2
C14 C13 H13B 109.2
H13A C13 H13B 107.9
N1 C14 C18 106.51(15)
N1 C14 C13 111.70(15)
C18 C14 C13 108.65(16)
N1 C14 C17 114.10(15)
C18 C14 C17 106.67(16)
C13 C14 C17 108.94(16)
C10 C15 H15A 109.5
C10 C15 H15B 109.5
H15A C15 H15B 109.5
C10 C15 H15C 109.5
H15A C15 H15C 109.5
H15B C15 H15C 109.5
C10 C16 H16A 109.5
C10 C16 H16B 109.5
H16A C16 H16B 109.5
C10 C16 H16C 109.5
H16A C16 H16C 109.5
H16B C16 H16C 109.5
C14 C17 H17A 109.5
C14 C17 H17B 109.5
H17A C17 H17B 109.5
C14 C17 H17C 109.5
H17A C17 H17C 109.5
H17B C17 H17C 109.5
C14 C18 H18A 109.5
C14 C18 H18B 109.5
H18A C18 H18B 109.5
C14 C18 H18C 109.5
H18A C18 H18C 109.5
H18B C18 H18C 109.5
N3 C1 N2 103.12(12)
N3 C1 Mg1 125.44(11)
N2 C1 Mg1 130.05(12)
C1 N2 C2 111.86(13)
C1 N2 C23 123.74(14)
C2 N2 C23 124.24(14)
C1 N3 C3 112.10(13)
C1 N3 C35 122.67(14)
C3 N3 C35 124.96(14)
C3 C2 N2 106.58(16)
C3 C2 H2A 126.7
N2 C2 H2A 126.7
C2 C3 N3 106.35(16)
C2 C3 H3A 126.8
N3 C3 H3A 126.8
C28 C23 C24 123.44(16)
C28 C23 N2 119.40(16)
C24 C23 N2 117.17(15)
C25 C24 C23 116.57(18)
C25 C24 C29 120.42(18)
C23 C24 C29 122.97(15)
C26 C25 C24 121.02(19)
C26 C25 H25A 119.5
C24 C25 H25A 119.5
C27 C26 C25 120.58(17)
C27 C26 H26A 119.7
C25 C26 H26A 119.7
C26 C27 C28 121.46(19)
C26 C27 H27A 119.3
C28 C27 H27A 119.3
C27 C28 C23 116.91(18)
C27 C28 C32 121.00(17)
C23 C28 C32 121.94(15)
C24 C29 C30 110.50(16)
C24 C29 C31 112.69(17)
C30 C29 C31 109.98(17)
C24 C29 H29A 107.8
C30 C29 H29A 107.8
C31 C29 H29A 107.8
C29 C30 H30A 109.5
C29 C30 H30B 109.5
H30A C30 H30B 109.5
C29 C30 H30C 109.5
H30A C30 H30C 109.5
H30B C30 H30C 109.5
C29 C31 H31A 109.5
C29 C31 H31B 109.5
H31A C31 H31B 109.5
C29 C31 H31C 109.5
H31A C31 H31C 109.5
H31B C31 H31C 109.5
C28 C32 C34 109.57(16)
C28 C32 C33 113.09(17)
C34 C32 C33 110.64(18)
C28 C32 H32A 107.8
C34 C32 H32A 107.8
C33 C32 H32A 107.8
C32 C33 H33A 109.5
C32 C33 H33B 109.5
H33A C33 H33B 109.5
C32 C33 H33C 109.5
H33A C33 H33C 109.5
H33B C33 H33C 109.5
C32 C34 H34A 109.5
C32 C34 H34B 109.5
H34A C34 H34B 109.5
C32 C34 H34C 109.5
H34A C34 H34C 109.5
H34B C34 H34C 109.5
C50 C35 C36 124.18(15)
C50 C35 N3 119.06(16)
C36 C35 N3 116.73(16)
C37 C36 C35 116.50(18)
C37 C36 C51 120.75(17)
C35 C36 C51 122.73(15)
C38 C37 C36 121.16(19)
C38 C37 H37A 119.4
C36 C37 H37A 119.4
C37 C38 C39 120.74(18)
C37 C38 H38A 119.6
C39 C38 H38A 119.6
C38 C39 C50 120.7(2)
C38 C39 H39A 119.7
C50 C39 H39A 119.7
C39 C50 C35 116.68(17)
C39 C50 C54 121.25(17)
C35 C50 C54 121.99(15)
C36 C51 C53 113.48(16)
C36 C51 C52 110.26(15)
C53 C51 C52 110.37(16)
C36 C51 H51A 107.5
C53 C51 H51A 107.5
C52 C51 H51A 107.5
C51 C52 H52A 109.5
C51 C52 H52B 109.5
H52A C52 H52B 109.5
C51 C52 H52C 109.5
H52A C52 H52C 109.5
H52B C52 H52C 109.5
C51 C53 H53A 109.5
C51 C53 H53B 109.5
H53A C53 H53B 109.5
C51 C53 H53C 109.5
H53A C53 H53C 109.5
H53B C53 H53C 109.5
C50 C54 C56 114.08(16)
C50 C54 C55 110.03(16)
C56 C54 C55 109.46(17)
C50 C54 H54A 107.7
C56 C54 H54A 107.7
C55 C54 H54A 107.7
C54 C55 H55A 109.5
C54 C55 H55B 109.5
H55A C55 H55B 109.5
C54 C55 H55C 109.5
H55A C55 H55C 109.5
H55B C55 H55C 109.5
C54 C56 H56A 109.5
C54 C56 H56B 109.5
H56A C56 H56B 109.5
C54 C56 H56C 109.5
H56A C56 H56C 109.5
H56B C56 H56C 109.5

loop_
_geom_bond_atom_site_label_1
_geom_bond_atom_site_label_2
_geom_bond_distance
Mg1 N1 1.9802(14)
Mg1 C40 2.126(2)
Mg1 C1 2.2541(16)
C40 C41 1.529(2)
C40 H40A 0.92(2)
C40 H40B 0.93(3)
C41 C42 1.520(2)
C41 H41A 0.9900
C41 H41B 0.9900
C42 C43 1.520(2)
C42 H42A 0.9900
C42 H42B 0.9900
C43 H43A 0.9800
C43 H43B 0.9800
C43 H43C 0.9800
N1 C10 1.465(2)
N1 C14 1.465(2)
C10 C11 1.530(3)
C10 C15 1.540(3)
C10 C16 1.540(3)
C11 C12 1.520(3)
C11 H11A 0.9900
C11 H11B 0.9900
C12 C13 1.524(3)
C12 H12A 0.9900
C12 H12B 0.9900
C13 C14 1.543(3)
C13 H13A 0.9900
C13 H13B 0.9900
C14 C18 1.523(3)
C14 C17 1.553(3)
C15 H15A 0.9800
C15 H15B 0.9800
C15 H15C 0.9800
C16 H16A 0.9800
C16 H16B 0.9800
C16 H16C 0.9800
C17 H17A 0.9800
C17 H17B 0.9800
C17 H17C 0.9800
C18 H18A 0.9800
C18 H18B 0.9800
C18 H18C 0.9800
C1 N3 1.360(2)
C1 N2 1.362(2)
N2 C2 1.386(2)
N2 C23 1.449(2)
N3 C3 1.386(2)
N3 C35 1.462(2)
C2 C3 1.346(2)
C2 H2A 0.9500
C3 H3A 0.9500
C23 C28 1.395(3)
C23 C24 1.404(3)
C24 C25 1.403(3)
C24 C29 1.510(3)
C25 C26 1.376(3)
C25 H25A 0.9500
C26 C27 1.375(3)
C26 H26A 0.9500
C27 C28 1.392(3)
C27 H27A 0.9500
C28 C32 1.512(3)
C29 C30 1.531(3)
C29 C31 1.532(3)
C29 H29A 1.0000
C30 H30A 0.9800
C30 H30B 0.9800
C30 H30C 0.9800
C31 H31A 0.9800
C31 H31B 0.9800
C31 H31C 0.9800
C32 C34 1.537(3)
C32 C33 1.539(3)
C32 H32A 1.0000
C33 H33A 0.9800
C33 H33B 0.9800
C33 H33C 0.9800
C34 H34A 0.9800
C34 H34B 0.9800
C34 H34C 0.9800
C35 C50 1.394(3)
C35 C36 1.397(3)
C36 C37 1.391(3)
C36 C51 1.512(3)
C37 C38 1.378(3)
C37 H37A 0.9500
C38 C39 1.388(3)
C38 H38A 0.9500
C39 C50 1.394(3)
C39 H39A 0.9500
C50 C54 1.515(3)
C51 C53 1.527(3)
C51 C52 1.529(3)
C51 H51A 1.0000
C52 H52A 0.9800
C52 H52B 0.9800
C52 H52C 0.9800
C53 H53A 0.9800
C53 H53B 0.9800
C53 H53C 0.9800
C54 C56 1.524(3)
C54 C55 1.536(3)
C54 H54A 1.0000
C55 H55A 0.9800
C55 H55B 0.9800
C55 H55C 0.9800
C56 H56A 0.9800
C56 H56B 0.9800
C56 H56C 0.9800

loop_
_geom_torsion_atom_site_label_1
_geom_torsion_atom_site_label_2
_geom_torsion_atom_site_label_3
_geom_torsion_atom_site_label_4
_geom_torsion
N1 Mg1 C40 C41 -21.5(2)
C1 Mg1 C40 C41 157.63(15)
Mg1 C40 C41 C42 -170.86(14)
C40 C41 C42 C43 -171.23(18)
C40 Mg1 N1 C10 83.88(15)
C1 Mg1 N1 C10 -95.08(13)
C40 Mg1 N1 C14 -69.59(16)
C1 Mg1 N1 C14 111.46(13)
C14 N1 C10 C11 48.5(2)
Mg1 N1 C10 C11 -105.63(15)
C14 N1 C10 C15 -76.61(19)
Mg1 N1 C10 C15 129.29(14)
C14 N1 C10 C16 166.44(17)
Mg1 N1 C10 C16 12.34(19)
N1 C10 C11 C12 -50.4(2)
C15 C10 C11 C12 76.8(2)
C16 C10 C11 C12 -166.88(16)
C10 C11 C12 C13 54.3(2)
C11 C12 C13 C14 -54.5(2)
C10 N1 C14 C18 -167.74(17)
Mg1 N1 C14 C18 -14.11(19)
C10 N1 C14 C13 -49.2(2)
Mg1 N1 C14 C13 104.39(15)
C10 N1 C14 C17 74.9(2)
Mg1 N1 C14 C17 -131.51(14)
C12 C13 C14 N1 51.5(2)
C12 C13 C14 C18 168.69(16)
C12 C13 C14 C17 -75.5(2)
N1 Mg1 C1 N3 -98.70(15)
C40 Mg1 C1 N3 82.20(15)
N1 Mg1 C1 N2 97.15(15)
C40 Mg1 C1 N2 -81.95(16)
N3 C1 N2 C2 -0.11(18)
Mg1 C1 N2 C2 166.69(12)
N3 C1 N2 C23 175.57(15)
Mg1 C1 N2 C23 -17.6(2)
N2 C1 N3 C3 -0.15(18)
Mg1 C1 N3 C3 -167.76(11)
N2 C1 N3 C35 -174.41(15)
Mg1 C1 N3 C35 18.0(2)
C1 N2 C2 C3 0.3(2)
C23 N2 C2 C3 -175.32(15)
N2 C2 C3 N3 -0.4(2)
C1 N3 C3 C2 0.4(2)
C35 N3 C3 C2 174.45(17)
C1 N2 C23 C28 88.6(2)
C2 N2 C23 C28 -96.2(2)
C1 N2 C23 C24 -91.09(19)
C2 N2 C23 C24 84.0(2)
C28 C23 C24 C25 -0.4(3)
N2 C23 C24 C25 179.31(15)
C28 C23 C24 C29 177.14(17)
N2 C23 C24 C29 -3.2(2)
C23 C24 C25 C26 -1.1(3)
C29 C24 C25 C26 -178.65(17)
C24 C25 C26 C27 1.7(3)
C25 C26 C27 C28 -1.0(3)
C26 C27 C28 C23 -0.4(3)
C26 C27 C28 C32 175.18(18)
C24 C23 C28 C27 1.1(3)
N2 C23 C28 C27 -178.58(16)
C24 C23 C28 C32 -174.45(17)
N2 C23 C28 C32 5.9(3)
C25 C24 C29 C30 77.7(2)
C23 C24 C29 C30 -99.8(2)
C25 C24 C29 C31 -45.8(2)
C23 C24 C29 C31 136.74(18)
C27 C28 C32 C34 -85.3(2)
C23 C28 C32 C34 90.1(2)
C27 C28 C32 C33 38.6(3)
C23 C28 C32 C33 -145.99(18)
C1 N3 C35 C50 -89.2(2)
C3 N3 C35 C50 97.2(2)
C1 N3 C35 C36 89.2(2)
C3 N3 C35 C36 -84.3(2)
C50 C35 C36 C37 2.6(3)
N3 C35 C36 C37 -175.78(15)
C50 C35 C36 C51 -179.31(16)
N3 C35 C36 C51 2.3(2)
C35 C36 C37 C38 -0.2(3)
C51 C36 C37 C38 -178.41(17)
C36 C37 C38 C39 -1.8(3)
C37 C38 C39 C50 1.7(3)
C38 C39 C50 C35 0.5(3)
C38 C39 C50 C54 -176.30(18)
C36 C35 C50 C39 -2.7(3)
N3 C35 C50 C39 175.63(16)
C36 C35 C50 C54 174.08(17)
N3 C35 C50 C54 -7.6(2)
C37 C36 C51 C53 -40.8(2)
C35 C36 C51 C53 141.20(17)
C37 C36 C51 C52 83.6(2)
C35 C36 C51 C52 -94.4(2)
C39 C50 C54 C56 -27.4(2)
C35 C50 C54 C56 155.98(17)
C39 C50 C54 C55 96.0(2)
C35 C50 C54 C55 -80.6(2)
